data_1550188
loop_
_publ_author_name
'Yang, Xuemei'
'Elrod, Lindy C.'
'Reibenspies, Joseph'
'Hall, Michael B.'
'Darensbourg, Marcetta Y.'

_publ_section_title
;
 Oxygen Uptake in Complexes Related to [NiFeS] and [NiFeSe] Hydrogenase
 Active Sites
;
_journal_name_full 'Chemical Science'
_journal_paper_doi 10.1039/C8SC04436H
_journal_year 2019
_chemical_formula_moiety 'C20 H27 Fe N2 Ni O S Se, B F4'
_chemical_formula_sum 'C20 H27 B F4 Fe N2 Ni O S Se'
_chemical_formula_weight 623.82
_space_group_crystal_system monoclinic
_space_group_IT_number 14
_space_group_name_Hall '-P 2ybc'
_space_group_name_H-M_alt 'P 1 21/c 1'
_symmetry_space_group_name_Hall '-P 2ybc'
_symmetry_space_group_name_H-M 'P 1 21/c 1'
_atom_sites_solution_hydrogens geom
_atom_sites_solution_primary dual
_audit_creation_date 2018-04-06
_audit_creation_method
;
Olex2 1.2
(compiled 2018.04.03 svn.r3497 for OlexSys, GUI svn.r5486)
;
_audit_update_record
;
2018-08-11 deposited with the CCDC.
2018-11-05 downloaded from the CCDC.
;
_cell_angle_alpha 90
_cell_angle_beta 104.2270(10)
_cell_angle_gamma 90
_cell_formula_units_Z 4
_cell_length_a 8.7518(2)
_cell_length_b 21.0078(6)
_cell_length_c 13.1915(4)
_cell_measurement_reflns_used 9765
_cell_measurement_temperature 100
_cell_measurement_theta_max 78.31
_cell_measurement_theta_min 4.21
_cell_volume 2350.95(11)
_computing_cell_refinement 'SAINT V8.38A (?, 2016)'
_computing_data_reduction 'SAINT V8.38A (?, 2016)'
_computing_molecular_graphics 'Olex2 (Dolomanov et al., 2009)'
_computing_publication_material 'Olex2 (Dolomanov et al., 2009)'
_computing_structure_refinement 'ShelXL (Sheldrick, 2015)'
_computing_structure_solution 'ShelXT (Sheldrick, 2015)'
_diffrn_ambient_temperature 100.02
_diffrn_detector 'Bruker CMOS area detector'
_diffrn_detector_area_resol_mean 7.9
_diffrn_detector_type 'CMOS area detector'
_diffrn_measured_fraction_theta_full 0.993
_diffrn_measured_fraction_theta_max 0.983
_diffrn_measurement_device 'three-circle diffractometer'
_diffrn_measurement_device_type 'Bruker Micro-Source CMOS'
_diffrn_measurement_method '\f and \w scans'
_diffrn_radiation_monochromator 'mirror optics'
_diffrn_radiation_probe x-ray
_diffrn_radiation_type CuK\a
_diffrn_radiation_wavelength 1.54178
_diffrn_reflns_av_R_equivalents 0.0514
_diffrn_reflns_av_unetI/netI 0.0327
_diffrn_reflns_Laue_measured_fraction_full 0.993
_diffrn_reflns_Laue_measured_fraction_max 0.983
_diffrn_reflns_limit_h_max 11
_diffrn_reflns_limit_h_min -10
_diffrn_reflns_limit_k_max 26
_diffrn_reflns_limit_k_min -26
_diffrn_reflns_limit_l_max 16
_diffrn_reflns_limit_l_min -16
_diffrn_reflns_number 31556
_diffrn_reflns_point_group_measured_fraction_full 0.993
_diffrn_reflns_point_group_measured_fraction_max 0.983
_diffrn_reflns_theta_full 67.679
_diffrn_reflns_theta_max 78.948
_diffrn_reflns_theta_min 4.209
_diffrn_source 'sealed X-ray tube'
_diffrn_source_target Mo
_diffrn_source_type 'Incoatec I\ms'
_diffrn_standards_number 0
_exptl_absorpt_coefficient_mu 8.972
_exptl_absorpt_correction_T_max 0.7542
_exptl_absorpt_correction_T_min 0.4421
_exptl_absorpt_correction_type multi-scan
_exptl_absorpt_process_details
'SADABS-2016/2 (Bruker,2016/2) was used for absorption correction. wR2(int) was 0.1479 before and 0.0869 after correction. The Ratio of minimum to maximum transmission is 0.5862. The \l/2 correction factor is Not present.'
_exptl_crystal_colour red
_exptl_crystal_colour_primary red
_exptl_crystal_density_diffrn 1.762
_exptl_crystal_description plate
_exptl_crystal_F_000 1256
_exptl_crystal_size_max 0.268
_exptl_crystal_size_mid 0.201
_exptl_crystal_size_min 0.052
_refine_diff_density_max 1.336
_refine_diff_density_min -0.774
_refine_diff_density_rms 0.130
_refine_ls_extinction_coef 0.00111(15)
_refine_ls_extinction_expression Fc^*^=kFc[1+0.001xFc^2^\l^3^/sin(2\q)]^-1/4^
_refine_ls_extinction_method 'SHELXL-2018/3 (Sheldrick 2018)'
_refine_ls_goodness_of_fit_ref 1.060
_refine_ls_hydrogen_treatment constr
_refine_ls_matrix_type full
_refine_ls_number_parameters 291
_refine_ls_number_reflns 4985
_refine_ls_number_restraints 0
_refine_ls_restrained_S_all 1.060
_refine_ls_R_factor_all 0.0535
_refine_ls_R_factor_gt 0.0510
_refine_ls_shift/su_max 0.001
_refine_ls_shift/su_mean 0.000
_refine_ls_structure_factor_coef Fsqd
_refine_ls_weighting_details 'w=1/[\s^2^(Fo^2^)+(0.0479P)^2^+13.9215P] where P=(Fo^2^+2Fc^2^)/3'
_refine_ls_weighting_scheme calc
_refine_ls_wR_factor_gt 0.1267
_refine_ls_wR_factor_ref 0.1287
_reflns_Friedel_coverage 0.000
_reflns_number_gt 4749
_reflns_number_total 4985
_reflns_threshold_expression 'I > 2\s(I)'
_cod_data_source_file c8sc04436h2.cif
_cod_data_source_block 040418_sheet
_cod_database_code 1550188
_shelx_shelxl_version_number 2018/3
_shelx_space_group_comment
;
The symmetry employed for this shelxl refinement is uniquely defined
by the following loop, which should always be used as a source of
symmetry information in preference to the above space-group names.
They are only intended as comments.
;
_olex2_refinement_description
;
1. Fixed Uiso
 At 1.2 times of:
  All C(H) groups, All C(H,H) groups
 At 1.5 times of:
  All C(H,H,H) groups
2.a Secondary CH2 refined with riding coordinates:
 C13(H13A,H13B), C14(H14A,H14B), C15(H15A,H15B), C16(H16A,H16B), C17(H17A,
 H17B), C18(H18A,H18B), C19(H19A,H19B)
2.b Aromatic/amide H refined with riding coordinates:
 C2(H2), C3(H3), C4(H4), C5(H5), C6(H6), C8(H8), C9(H9), C10(H10), C11(H11),
 C12(H12)
2.c Idealised Me refined as rotating group:
 C20(H20A,H20B,H20C)
;
_olex2_submission_special_instructions 'No special instructions were received'

loop_
_space_group_symop_operation_xyz
'x, y, z'
'-x, y+1/2, -z+1/2'
'-x, -y, -z'
'x, -y-1/2, z-1/2'

loop_
_atom_site_label
_atom_site_type_symbol
_atom_site_fract_x
_atom_site_fract_y
_atom_site_fract_z
_atom_site_U_iso_or_equiv
_atom_site_adp_type
_atom_site_occupancy
_atom_site_site_symmetry_order
_atom_site_calc_flag
_atom_site_refinement_flags_posn
Se1 Se 0.48711(5) 0.44223(2) 0.84682(3) 0.01662(15) Uani 1 1 d .
Ni1 Ni 0.52906(8) 0.34322(3) 0.92619(5) 0.01524(18) Uani 1 1 d .
Fe1 Fe 0.74484(8) 0.43252(3) 0.81312(5) 0.01823(18) Uani 1 1 d .
S1 S 0.68658(12) 0.32825(5) 0.82813(8) 0.0196(2) Uani 1 1 d .
O1 O 0.8855(4) 0.45147(17) 1.0354(3) 0.0307(7) Uani 1 1 d .
N1 N 0.6177(4) 0.27323(16) 1.0158(3) 0.0181(7) Uani 1 1 d .
N2 N 0.3815(4) 0.34520(17) 1.0165(3) 0.0199(7) Uani 1 1 d .
C1 C 0.8298(5) 0.4441(2) 0.9473(4) 0.0228(9) Uani 1 1 d .
C2 C 0.8407(5) 0.5133(2) 0.7572(4) 0.0234(9) Uani 1 1 d .
H2 H 0.866081 0.552405 0.793735 0.028 Uiso 1 1 calc R
C3 C 0.9435(5) 0.4599(2) 0.7620(4) 0.0252(9) Uani 1 1 d .
H3 H 1.049275 0.457213 0.802402 0.030 Uiso 1 1 calc R
C4 C 0.8605(6) 0.4122(2) 0.6964(4) 0.0311(11) Uani 1 1 d .
H4 H 0.901678 0.371805 0.684301 0.037 Uiso 1 1 calc R
C5 C 0.7046(6) 0.4340(2) 0.6509(4) 0.0292(10) Uani 1 1 d .
H5 H 0.622959 0.411030 0.604655 0.035 Uiso 1 1 calc R
C6 C 0.6951(6) 0.4977(2) 0.6888(4) 0.0289(10) Uani 1 1 d .
H6 H 0.605503 0.524662 0.670695 0.035 Uiso 1 1 calc R
C7 C 0.3408(5) 0.4306(2) 0.7130(3) 0.0203(8) Uani 1 1 d .
C8 C 0.2951(6) 0.4850(2) 0.6519(4) 0.0293(10) Uani 1 1 d .
H8 H 0.333634 0.525614 0.677950 0.035 Uiso 1 1 calc R
C9 C 0.1941(6) 0.4797(3) 0.5538(4) 0.0340(11) Uani 1 1 d .
H9 H 0.162503 0.516683 0.512504 0.041 Uiso 1 1 calc R
C10 C 0.1396(6) 0.4210(3) 0.5160(4) 0.0379(13) Uani 1 1 d .
H10 H 0.074055 0.417157 0.447249 0.045 Uiso 1 1 calc R
C11 C 0.1796(6) 0.3671(3) 0.5776(4) 0.0338(11) Uani 1 1 d .
H11 H 0.137722 0.326870 0.551968 0.041 Uiso 1 1 calc R
C12 C 0.2809(5) 0.3717(2) 0.6772(4) 0.0249(9) Uani 1 1 d .
H12 H 0.308314 0.334924 0.719586 0.030 Uiso 1 1 calc R
C13 C 0.8304(6) 0.2797(2) 0.9229(4) 0.0296(10) Uani 1 1 d .
H13A H 0.898478 0.255147 0.887221 0.036 Uiso 1 1 calc R
H13B H 0.897820 0.306961 0.977116 0.036 Uiso 1 1 calc R
C14 C 0.7300(6) 0.2353(2) 0.9710(4) 0.0252(9) Uani 1 1 d .
H14A H 0.670439 0.205948 0.916852 0.030 Uiso 1 1 calc R
H14B H 0.798880 0.209551 1.026795 0.030 Uiso 1 1 calc R
C15 C 0.7048(5) 0.3032(2) 1.1168(3) 0.0218(9) Uani 1 1 d .
H15A H 0.773587 0.337531 1.101651 0.026 Uiso 1 1 calc R
H15B H 0.773144 0.270853 1.160256 0.026 Uiso 1 1 calc R
C16 C 0.5940(6) 0.3309(2) 1.1782(3) 0.0238(9) Uani 1 1 d .
H16A H 0.543918 0.295265 1.207064 0.029 Uiso 1 1 calc R
H16B H 0.657575 0.355297 1.238124 0.029 Uiso 1 1 calc R
C17 C 0.4649(6) 0.3741(2) 1.1170(4) 0.0250(9) Uani 1 1 d .
H17A H 0.388359 0.382885 1.159454 0.030 Uiso 1 1 calc R
H17B H 0.511728 0.415128 1.103400 0.030 Uiso 1 1 calc R
C18 C 0.4829(5) 0.2337(2) 1.0329(3) 0.0192(8) Uani 1 1 d .
H18A H 0.513936 0.212212 1.101646 0.023 Uiso 1 1 calc R
H18B H 0.454868 0.200669 0.977914 0.023 Uiso 1 1 calc R
C19 C 0.3405(5) 0.2772(2) 1.0290(3) 0.0198(8) Uani 1 1 d .
H19A H 0.252501 0.264525 0.969645 0.024 Uiso 1 1 calc R
H19B H 0.304989 0.272220 1.094231 0.024 Uiso 1 1 calc R
C20 C 0.2328(5) 0.3810(2) 0.9742(4) 0.0281(10) Uani 1 1 d .
H20A H 0.256652 0.426324 0.969959 0.042 Uiso 1 1 calc GR
H20B H 0.161822 0.375190 1.020581 0.042 Uiso 1 1 calc GR
H20C H 0.181840 0.364970 0.904318 0.042 Uiso 1 1 calc GR
F1 F 0.2809(5) 0.2944(3) 0.2934(3) 0.097(2) Uani 1 1 d .
F2 F 0.0829(4) 0.3238(2) 0.1613(3) 0.0546(10) Uani 1 1 d .
F3 F 0.0429(7) 0.3258(2) 0.3215(4) 0.0895(19) Uani 1 1 d .
F4 F 0.0631(5) 0.23344(18) 0.2477(4) 0.0721(14) Uani 1 1 d .
B1 B 0.1198(6) 0.2946(3) 0.2576(4) 0.0297(12) Uani 1 1 d .

loop_
_atom_site_aniso_label
_atom_site_aniso_U_11
_atom_site_aniso_U_22
_atom_site_aniso_U_33
_atom_site_aniso_U_23
_atom_site_aniso_U_13
_atom_site_aniso_U_12
Se1 0.0168(2) 0.0155(2) 0.0181(2) 0.00250(15) 0.00522(16) -0.00015(15)
Ni1 0.0158(4) 0.0158(3) 0.0147(3) 0.0025(3) 0.0048(3) 0.0023(3)
Fe1 0.0143(3) 0.0240(4) 0.0168(3) 0.0028(3) 0.0045(3) -0.0024(2)
S1 0.0197(5) 0.0224(5) 0.0183(5) 0.0016(4) 0.0076(4) 0.0031(4)
O1 0.0313(18) 0.0357(19) 0.0219(17) -0.0017(14) 0.0005(14) -0.0052(14)
N1 0.0183(17) 0.0182(16) 0.0182(16) 0.0013(13) 0.0051(13) 0.0018(13)
N2 0.0224(18) 0.0185(17) 0.0204(18) 0.0038(13) 0.0082(14) 0.0014(14)
C1 0.016(2) 0.024(2) 0.029(2) -0.0004(17) 0.0065(17) -0.0030(16)
C2 0.020(2) 0.026(2) 0.025(2) 0.0044(17) 0.0064(17) -0.0047(17)
C3 0.016(2) 0.034(2) 0.027(2) 0.0043(19) 0.0079(17) -0.0021(17)
C4 0.041(3) 0.030(2) 0.029(2) -0.001(2) 0.022(2) -0.002(2)
C5 0.031(3) 0.040(3) 0.015(2) 0.0027(18) 0.0035(18) -0.009(2)
C6 0.020(2) 0.038(3) 0.028(2) 0.012(2) 0.0058(18) -0.0002(19)
C7 0.016(2) 0.027(2) 0.019(2) 0.0060(16) 0.0059(16) 0.0050(16)
C8 0.025(2) 0.029(2) 0.036(3) 0.013(2) 0.011(2) 0.0021(18)
C9 0.024(2) 0.049(3) 0.030(3) 0.016(2) 0.009(2) 0.009(2)
C10 0.027(3) 0.065(4) 0.020(2) 0.002(2) 0.0021(19) 0.018(2)
C11 0.024(2) 0.040(3) 0.033(3) -0.010(2) -0.003(2) 0.010(2)
C12 0.021(2) 0.027(2) 0.025(2) -0.0008(17) 0.0020(17) 0.0117(17)
C13 0.023(2) 0.037(3) 0.032(2) 0.007(2) 0.0131(19) 0.0137(19)
C14 0.026(2) 0.027(2) 0.024(2) 0.0057(18) 0.0086(18) 0.0129(18)
C15 0.020(2) 0.026(2) 0.018(2) 0.0039(16) 0.0025(16) -0.0022(16)
C16 0.028(2) 0.024(2) 0.019(2) -0.0016(17) 0.0056(18) -0.0042(17)
C17 0.029(2) 0.024(2) 0.023(2) -0.0051(17) 0.0094(18) -0.0027(18)
C18 0.023(2) 0.0183(19) 0.0169(19) 0.0048(15) 0.0056(16) 0.0012(16)
C19 0.016(2) 0.022(2) 0.024(2) 0.0024(16) 0.0087(16) -0.0022(15)
C20 0.018(2) 0.032(2) 0.036(3) 0.013(2) 0.0106(19) 0.0065(18)
F1 0.028(2) 0.209(6) 0.043(2) 0.046(3) -0.0113(16) -0.043(3)
F2 0.0276(17) 0.099(3) 0.0392(18) 0.0324(19) 0.0127(14) 0.0086(17)
F3 0.124(4) 0.083(3) 0.091(3) -0.055(3) 0.083(3) -0.058(3)
F4 0.055(2) 0.0359(19) 0.140(4) 0.011(2) 0.053(3) 0.0078(17)
B1 0.020(3) 0.047(3) 0.022(2) 0.003(2) 0.006(2) -0.008(2)

loop_
_atom_type_symbol
_atom_type_description
_atom_type_scat_dispersion_real
_atom_type_scat_dispersion_imag
_atom_type_scat_source
C C 0.0181 0.0091 'International Tables Vol C Tables 4.2.6.8 and 6.1.1.4'
H H 0.0000 0.0000 'International Tables Vol C Tables 4.2.6.8 and 6.1.1.4'
B B 0.0090 0.0039 'International Tables Vol C Tables 4.2.6.8 and 6.1.1.4'
F F 0.0727 0.0534 'International Tables Vol C Tables 4.2.6.8 and 6.1.1.4'
Fe Fe -1.1336 3.1974 'International Tables Vol C Tables 4.2.6.8 and 6.1.1.4'
N N 0.0311 0.0180 'International Tables Vol C Tables 4.2.6.8 and 6.1.1.4'
Ni Ni -3.0029 0.5091 'International Tables Vol C Tables 4.2.6.8 and 6.1.1.4'
O O 0.0492 0.0322 'International Tables Vol C Tables 4.2.6.8 and 6.1.1.4'
S S 0.3331 0.5567 'International Tables Vol C Tables 4.2.6.8 and 6.1.1.4'
Se Se -0.7943 1.1372 'International Tables Vol C Tables 4.2.6.8 and 6.1.1.4'

loop_
_geom_angle_atom_site_label_1
_geom_angle_atom_site_label_2
_geom_angle_atom_site_label_3
_geom_angle
Ni1 Se1 Fe1 87.47(3)
C7 Se1 Ni1 107.26(13)
C7 Se1 Fe1 105.19(13)
S1 Ni1 Se1 84.98(4)
N1 Ni1 Se1 163.29(11)
N1 Ni1 S1 92.12(11)
N1 Ni1 N2 82.48(15)
N2 Ni1 Se1 101.57(11)
N2 Ni1 S1 172.73(11)
S1 Fe1 Se1 79.94(3)
C1 Fe1 Se1 89.21(14)
C1 Fe1 S1 95.43(15)
C1 Fe1 C2 97.70(19)
C1 Fe1 C3 96.1(2)
C1 Fe1 C4 127.5(2)
C1 Fe1 C5 162.6(2)
C1 Fe1 C6 130.6(2)
C2 Fe1 Se1 117.86(13)
C2 Fe1 S1 157.89(14)
C3 Fe1 Se1 157.51(14)
C3 Fe1 S1 121.05(14)
C3 Fe1 C2 39.81(18)
C3 Fe1 C6 66.29(18)
C4 Fe1 Se1 143.06(16)
C4 Fe1 S1 91.53(14)
C4 Fe1 C2 66.37(19)
C4 Fe1 C3 39.3(2)
C4 Fe1 C6 66.5(2)
C5 Fe1 Se1 104.98(15)
C5 Fe1 S1 96.86(14)
C5 Fe1 C2 66.99(18)
C5 Fe1 C3 66.97(19)
C5 Fe1 C4 40.0(2)
C5 Fe1 C6 40.2(2)
C6 Fe1 Se1 93.74(13)
C6 Fe1 S1 133.65(15)
C6 Fe1 C2 39.12(18)
Ni1 S1 Fe1 95.92(5)
C13 S1 Ni1 96.05(15)
C13 S1 Fe1 117.49(18)
C14 N1 Ni1 111.6(3)
C14 N1 C15 109.5(3)
C14 N1 C18 112.4(3)
C15 N1 Ni1 105.3(3)
C15 N1 C18 110.2(3)
C18 N1 Ni1 107.5(2)
C17 N2 Ni1 107.5(3)
C17 N2 C19 112.0(3)
C17 N2 C20 108.8(4)
C19 N2 Ni1 105.0(2)
C20 N2 Ni1 115.4(3)
C20 N2 C19 108.2(3)
O1 C1 Fe1 179.7(4)
C3 C2 Fe1 69.7(2)
C6 C2 Fe1 70.1(3)
C6 C2 C3 107.8(4)
C2 C3 Fe1 70.5(2)
C4 C3 Fe1 70.0(3)
C4 C3 C2 108.0(4)
C3 C4 Fe1 70.7(3)
C3 C4 C5 109.0(4)
C5 C4 Fe1 69.9(3)
C4 C5 Fe1 70.1(3)
C4 C5 C6 106.5(4)
C6 C5 Fe1 70.5(3)
C2 C6 Fe1 70.7(3)
C2 C6 C5 108.7(4)
C5 C6 Fe1 69.3(3)
C8 C7 Se1 117.2(4)
C12 C7 Se1 122.6(3)
C12 C7 C8 120.3(4)
C9 C8 C7 120.1(5)
C10 C9 C8 119.9(5)
C9 C10 C11 120.4(5)
C10 C11 C12 120.3(5)
C7 C12 C11 119.0(4)
C14 C13 S1 104.7(3)
N1 C14 C13 110.0(4)
N1 C15 C16 112.4(4)
C17 C16 C15 115.7(4)
N2 C17 C16 111.8(4)
N1 C18 C19 109.0(3)
N2 C19 C18 111.0(3)
F1 B1 F2 107.9(4)
F3 B1 F1 114.1(5)
F3 B1 F2 108.5(5)
F3 B1 F4 106.6(4)
F4 B1 F1 110.3(6)
F4 B1 F2 109.4(5)

loop_
_geom_bond_atom_site_label_1
_geom_bond_atom_site_label_2
_geom_bond_distance
Se1 Ni1 2.3171(8)
Se1 Fe1 2.4124(8)
Se1 C7 1.925(4)
Ni1 S1 2.1329(12)
Ni1 N1 1.926(3)
Ni1 N2 1.962(4)
Fe1 S1 2.2688(12)
Fe1 C1 1.760(5)
Fe1 C2 2.105(4)
Fe1 C3 2.094(4)
Fe1 C4 2.084(5)
Fe1 C5 2.081(5)
Fe1 C6 2.097(5)
S1 C13 1.848(5)
O1 C1 1.155(6)
N1 C14 1.495(5)
N1 C15 1.502(5)
N1 C18 1.504(5)
N2 C17 1.478(6)
N2 C19 1.491(5)
N2 C20 1.488(6)
C2 C3 1.430(6)
C2 C6 1.407(7)
C3 C4 1.405(7)
C4 C5 1.424(8)
C5 C6 1.437(7)
C7 C8 1.398(6)
C7 C12 1.381(7)
C8 C9 1.381(7)
C9 C10 1.372(9)
C10 C11 1.387(8)
C11 C12 1.395(7)
C13 C14 1.522(7)
C15 C16 1.524(6)
C16 C17 1.517(7)
C18 C19 1.536(6)
F1 B1 1.373(7)
F2 B1 1.376(6)
F3 B1 1.367(7)
F4 B1 1.372(7)
